data_2235380
loop_
_publ_author_name
'Asiri, Abdullah M.'
'Faidallah, Hassan M.'
'Ng, Seik Weng'
'Tiekink, Edward R. T.'

_publ_section_title
;
 4-Nitro-<i>N</i>-[(<i>E</i>)-thiophen-2-ylmethylidene]aniline
;
_journal_coeditor_code BT5953
_journal_issue 7
_journal_name_full 'Acta Crystallographica Section E'
_journal_page_first o2288
_journal_paper_doi 10.1107/S1600536812028346
_journal_volume 68
_journal_year 2012
_chemical_formula_iupac 'C11 H8 N2 O2 S'
_chemical_formula_moiety 'C11 H8 N2 O2 S'
_chemical_formula_sum 'C11 H8 N2 O2 S'
_chemical_formula_weight 232.25
_chemical_name_systematic
;
4-Nitro-<i>N</i>-[(<i>E</i>)-thiophen-2-ylmethylidene]aniline
;
_space_group_IT_number 15
_symmetry_cell_setting monoclinic
_symmetry_space_group_name_Hall '-C 2yc'
_symmetry_space_group_name_H-M 'C 1 2/c 1'
_atom_sites_solution_hydrogens geom
_atom_sites_solution_primary direct
_atom_sites_solution_secondary difmap
_audit_creation_method SHELXL-97
_cell_angle_alpha 90.00
_cell_angle_beta 92.772(6)
_cell_angle_gamma 90.00
_cell_formula_units_Z 8
_cell_length_a 9.2754(5)
_cell_length_b 11.9983(9)
_cell_length_c 18.4996(13)
_cell_measurement_reflns_used 2057
_cell_measurement_temperature 100(2)
_cell_measurement_theta_max 27.4933
_cell_measurement_theta_min 2.7721
_cell_volume 2056.4(2)
_computing_cell_refinement 'CrysAlis PRO (Agilent, 2012)'
_computing_data_collection 'CrysAlis PRO (Agilent, 2012)'
_computing_data_reduction 'CrysAlis PRO (Agilent, 2012)'
_computing_molecular_graphics 'ORTEP-3 (Farrugia, 1997) and DIAMOND (Brandenburg, 2006)'
_computing_publication_material 'publCIF (Westrip, 2010)'
_computing_structure_refinement 'SHELXL97 (Sheldrick, 2008)'
_computing_structure_solution 'SHELXS97 (Sheldrick, 2008)'
_diffrn_ambient_temperature 100(2)
_diffrn_detector_area_resol_mean 10.4041
_diffrn_measured_fraction_theta_full 1.000
_diffrn_measured_fraction_theta_max 1.000
_diffrn_measurement_device_type 'Agilent SuperNova Dual diffractometer with an Atlas detector'
_diffrn_measurement_method '\w scan'
_diffrn_radiation_monochromator Mirror
_diffrn_radiation_source 'SuperNova (Mo) X-ray Source'
_diffrn_radiation_type MoK\a
_diffrn_radiation_wavelength 0.71073
_diffrn_reflns_av_R_equivalents 0.0496
_diffrn_reflns_av_sigmaI/netI 0.0491
_diffrn_reflns_limit_h_max 12
_diffrn_reflns_limit_h_min -11
_diffrn_reflns_limit_k_max 15
_diffrn_reflns_limit_k_min -13
_diffrn_reflns_limit_l_max 24
_diffrn_reflns_limit_l_min -22
_diffrn_reflns_number 8697
_diffrn_reflns_theta_full 27.55
_diffrn_reflns_theta_max 27.55
_diffrn_reflns_theta_min 2.78
_diffrn_standards_decay_% 0
_diffrn_standards_interval_count 0
_diffrn_standards_interval_time 0
_diffrn_standards_number 0
_exptl_absorpt_coefficient_mu 0.299
_exptl_absorpt_correction_T_max 1.0000
_exptl_absorpt_correction_T_min 0.69233
_exptl_absorpt_correction_type multi-scan
_exptl_absorpt_process_details '(CrysAlis PRO; Agilent, 2012)'
_exptl_crystal_colour yellow
_exptl_crystal_density_diffrn 1.500
_exptl_crystal_density_method 'not measured'
_exptl_crystal_description prism
_exptl_crystal_F_000 960
_exptl_crystal_size_max 0.25
_exptl_crystal_size_mid 0.15
_exptl_crystal_size_min 0.05
_refine_diff_density_max 0.290
_refine_diff_density_min -0.306
_refine_ls_extinction_method none
_refine_ls_goodness_of_fit_ref 1.037
_refine_ls_hydrogen_treatment constr
_refine_ls_matrix_type full
_refine_ls_number_parameters 145
_refine_ls_number_reflns 2377
_refine_ls_number_restraints 0
_refine_ls_restrained_S_all 1.037
_refine_ls_R_factor_all 0.0582
_refine_ls_R_factor_gt 0.0401
_refine_ls_shift/su_max 0.000
_refine_ls_shift/su_mean 0.000
_refine_ls_structure_factor_coef Fsqd
_refine_ls_weighting_details 'calc w=1/[\s^2^(Fo^2^)+(0.0490P)^2^+1.4742P] where P=(Fo^2^+2Fc^2^)/3'
_refine_ls_weighting_scheme calc
_refine_ls_wR_factor_gt 0.0971
_refine_ls_wR_factor_ref 0.1109
_reflns_number_gt 1869
_reflns_number_total 2377
_reflns_threshold_expression I>2\s(I)
_cod_data_source_file bt5953.cif
_cod_data_source_block I
_cod_original_sg_symbol_H-M 'C 2/c'
_cod_database_code 2235380
_cod_database_fobs_code 2235380

loop_
_symmetry_equiv_pos_as_xyz
'x, y, z'
'-x, y, -z+1/2'
'x+1/2, y+1/2, z'
'-x+1/2, y+1/2, -z+1/2'
'-x, -y, -z'
'x, -y, z-1/2'
'-x+1/2, -y+1/2, -z'
'x+1/2, -y+1/2, z-1/2'

loop_
_atom_site_type_symbol
_atom_site_label
_atom_site_fract_x
_atom_site_fract_y
_atom_site_fract_z
_atom_site_U_iso_or_equiv
_atom_site_adp_type
_atom_site_calc_flag
_atom_site_refinement_flags
_atom_site_occupancy
_atom_site_symmetry_multiplicity
S S1 0.22121(5) 0.35279(4) 0.24739(3) 0.01985(16) Uani d . 1 1
O O1 0.94206(15) 0.49221(12) 0.60866(8) 0.0287(4) Uani d . 1 1
O O2 0.92261(17) 0.65565(13) 0.55892(8) 0.0330(4) Uani d . 1 1
N N1 0.45609(16) 0.40163(13) 0.36388(8) 0.0172(3) Uani d . 1 1
N N2 0.88841(17) 0.55649(14) 0.56311(9) 0.0213(4) Uani d . 1 1
C C1 0.1448(2) 0.24635(16) 0.19692(10) 0.0216(4) Uani d . 1 1
H H1 0.0693 0.2567 0.1610 0.026 Uiso calc R 1 1
C C2 0.2041(2) 0.14558(16) 0.21402(10) 0.0191(4) Uani d . 1 1
H H2 0.1742 0.0776 0.1916 0.023 Uiso calc R 1 1
C C3 0.3151(2) 0.15307(15) 0.26874(10) 0.0178(4) Uani d . 1 1
H H3 0.3687 0.0909 0.2871 0.021 Uiso calc R 1 1
C C4 0.33686(19) 0.26104(15) 0.29257(10) 0.0165(4) Uani d . 1 1
C C5 0.44640(19) 0.29889(16) 0.34505(10) 0.0168(4) Uani d . 1 1
H H5 0.5128 0.2465 0.3661 0.020 Uiso calc R 1 1
C C6 0.56731(19) 0.43424(15) 0.41452(10) 0.0156(4) Uani d . 1 1
C C7 0.6258(2) 0.54040(16) 0.40547(10) 0.0186(4) Uani d . 1 1
H H7 0.5925 0.5852 0.3658 0.022 Uiso calc R 1 1
C C8 0.7316(2) 0.58087(16) 0.45373(10) 0.0195(4) Uani d . 1 1
H H8 0.7716 0.6530 0.4477 0.023 Uiso calc R 1 1
C C9 0.77767(19) 0.51350(16) 0.51104(9) 0.0172(4) Uani d . 1 1
C C10 0.7220(2) 0.40827(16) 0.52155(10) 0.0186(4) Uani d . 1 1
H H10 0.7565 0.3637 0.5612 0.022 Uiso calc R 1 1
C C11 0.6151(2) 0.36890(16) 0.47345(10) 0.0190(4) Uani d . 1 1
H H11 0.5742 0.2974 0.4805 0.023 Uiso calc R 1 1

loop_
_atom_site_aniso_label
_atom_site_aniso_U_11
_atom_site_aniso_U_22
_atom_site_aniso_U_33
_atom_site_aniso_U_12
_atom_site_aniso_U_13
_atom_site_aniso_U_23
S1 0.0209(3) 0.0158(3) 0.0223(3) 0.00164(19) -0.00515(19) -0.00144(18)
O1 0.0258(8) 0.0328(9) 0.0264(8) 0.0027(7) -0.0107(6) 0.0029(6)
O2 0.0361(9) 0.0281(9) 0.0334(9) -0.0135(7) -0.0118(7) 0.0019(7)
N1 0.0164(8) 0.0180(8) 0.0169(8) -0.0001(6) -0.0022(6) -0.0005(6)
N2 0.0182(8) 0.0258(10) 0.0196(9) -0.0014(7) -0.0017(7) -0.0019(7)
C1 0.0191(10) 0.0246(11) 0.0203(10) -0.0014(8) -0.0060(8) -0.0028(8)
C2 0.0213(10) 0.0182(10) 0.0175(10) -0.0024(8) -0.0015(8) -0.0021(7)
C3 0.0190(9) 0.0158(10) 0.0183(9) 0.0004(7) -0.0019(7) 0.0011(7)
C4 0.0160(9) 0.0173(9) 0.0160(9) 0.0010(7) -0.0002(7) 0.0003(7)
C5 0.0161(9) 0.0183(10) 0.0161(9) 0.0014(8) -0.0002(7) 0.0023(7)
C6 0.0133(8) 0.0174(9) 0.0160(9) 0.0012(7) -0.0003(7) -0.0033(7)
C7 0.0176(9) 0.0203(10) 0.0176(9) 0.0011(8) -0.0008(7) 0.0040(7)
C8 0.0189(9) 0.0181(10) 0.0214(10) -0.0040(8) -0.0003(8) 0.0006(7)
C9 0.0124(9) 0.0243(10) 0.0148(9) -0.0006(7) -0.0009(7) -0.0035(7)
C10 0.0202(9) 0.0190(10) 0.0165(9) 0.0016(8) -0.0014(7) 0.0008(7)
C11 0.0220(10) 0.0165(9) 0.0184(10) -0.0003(8) -0.0001(8) -0.0005(7)

loop_
_atom_type_symbol
_atom_type_description
_atom_type_scat_dispersion_real
_atom_type_scat_dispersion_imag
_atom_type_scat_source
C C 0.0033 0.0016 'International Tables Vol C Tables 4.2.6.8 and 6.1.1.4'
H H 0.0000 0.0000 'International Tables Vol C Tables 4.2.6.8 and 6.1.1.4'
N N 0.0061 0.0033 'International Tables Vol C Tables 4.2.6.8 and 6.1.1.4'
O O 0.0106 0.0060 'International Tables Vol C Tables 4.2.6.8 and 6.1.1.4'
S S 0.1246 0.1234 'International Tables Vol C Tables 4.2.6.8 and 6.1.1.4'

loop_
_geom_angle_atom_site_label_1
_geom_angle_atom_site_label_2
_geom_angle_atom_site_label_3
_geom_angle
C1 S1 C4 91.13(9)
C5 N1 C6 119.00(16)
O1 N2 O2 123.41(16)
O1 N2 C9 118.47(16)
O2 N2 C9 118.12(16)
C2 C1 S1 112.55(15)
C2 C1 H1 123.7
S1 C1 H1 123.7
C1 C2 C3 112.54(17)
C1 C2 H2 123.7
C3 C2 H2 123.7
C4 C3 C2 112.28(17)
C4 C3 H3 123.9
C2 C3 H3 123.9
C3 C4 C5 126.67(18)
C3 C4 S1 111.50(14)
C5 C4 S1 121.73(14)
N1 C5 C4 121.49(17)
N1 C5 H5 119.3
C4 C5 H5 119.3
C11 C6 C7 119.63(17)
C11 C6 N1 123.71(17)
C7 C6 N1 116.58(16)
C8 C7 C6 120.68(17)
C8 C7 H7 119.7
C6 C7 H7 119.7
C7 C8 C9 118.21(17)
C7 C8 H8 120.9
C9 C8 H8 120.9
C10 C9 C8 122.53(17)
C10 C9 N2 118.91(16)
C8 C9 N2 118.56(17)
C9 C10 C11 118.88(18)
C9 C10 H10 120.6
C11 C10 H10 120.6
C10 C11 C6 120.05(18)
C10 C11 H11 120.0
C6 C11 H11 120.0

loop_
_geom_bond_atom_site_label_1
_geom_bond_atom_site_label_2
_geom_bond_distance
S1 C1 1.7150(19)
S1 C4 1.7246(18)
O1 N2 1.230(2)
O2 N2 1.235(2)
N1 C5 1.283(2)
N1 C6 1.415(2)
N2 C9 1.467(2)
C1 C2 1.359(3)
C1 H1 0.9500
C2 C3 1.411(3)
C2 H2 0.9500
C3 C4 1.380(3)
C3 H3 0.9500
C4 C5 1.444(2)
C5 H5 0.9500
C6 C11 1.398(3)
C6 C7 1.397(3)
C7 C8 1.382(3)
C7 H7 0.9500
C8 C9 1.384(3)
C8 H8 0.9500
C9 C10 1.382(3)
C10 C11 1.383(3)
C10 H10 0.9500
C11 H11 0.9500

loop_
_geom_hbond_atom_site_label_D
_geom_hbond_atom_site_label_H
_geom_hbond_atom_site_label_A
_geom_hbond_site_symmetry_A
_geom_hbond_distance_DH
_geom_hbond_distance_HA
_geom_hbond_distance_DA
_geom_hbond_angle_DHA
C1 H1 O2 6_465 0.95 2.50 3.412(2) 160
C2 H2 N1 4_545 0.95 2.62 3.556(2) 169

loop_
_geom_torsion_atom_site_label_1
_geom_torsion_atom_site_label_2
_geom_torsion_atom_site_label_3
_geom_torsion_atom_site_label_4
_geom_torsion
C4 S1 C1 C2 0.33(16)
S1 C1 C2 C3 -0.5(2)
C1 C2 C3 C4 0.5(2)
C2 C3 C4 C5 -176.49(17)
C2 C3 C4 S1 -0.2(2)
C1 S1 C4 C3 -0.06(15)
C1 S1 C4 C5 176.43(16)
C6 N1 C5 C4 -178.81(16)
C3 C4 C5 N1 -179.32(19)
S1 C4 C5 N1 4.7(3)
C5 N1 C6 C11 -37.0(3)
C5 N1 C6 C7 146.04(18)
C11 C6 C7 C8 0.8(3)
N1 C6 C7 C8 177.85(16)
C6 C7 C8 C9 0.0(3)
C7 C8 C9 C10 -0.1(3)
C7 C8 C9 N2 -179.10(16)
O1 N2 C9 C10 9.7(3)
O2 N2 C9 C10 -170.11(18)
O1 N2 C9 C8 -171.17(17)
O2 N2 C9 C8 9.0(3)
C8 C9 C10 C11 -0.6(3)
N2 C9 C10 C11 178.44(16)
C9 C10 C11 C6 1.3(3)
C7 C6 C11 C10 -1.4(3)
N1 C6 C11 C10 -178.30(17)

loop_
_cod_related_entry_id
_cod_related_entry_database
_cod_related_entry_code
1 ChemSpider 2117127
